data_7208018
loop_
_publ_author_name
'Yamada, Teppei'
'Kitagawa, Hiroshi'

_publ_section_title
;
 Syntheses of metal--organic frameworks with protected phosphonate ligands
;
_journal_issue 12
_journal_name_full CrystEngComm
_journal_page_first 4148
_journal_paper_doi 10.1039/c2ce25358e
_journal_volume 14
_journal_year 2012
_chemical_formula_sum 'C41 H60 N3 O22 P2 Zn2'
_chemical_formula_weight 1139.60
_chemical_name_common (Zn2(dppip)2(bpy)(H2O)4)(dmf)(H2O)1.5
_chemical_name_systematic
;
?
;
_space_group_IT_number 2
_symmetry_cell_setting triclinic
_symmetry_space_group_name_Hall '-P 1'
_symmetry_space_group_name_H-M 'P -1'
_atom_sites_solution_hydrogens geom
_atom_sites_solution_primary direct
_atom_sites_solution_secondary difmap
_audit_creation_method SHELXL-97
_cell_angle_alpha 81.6150(10)
_cell_angle_beta 82.8130(10)
_cell_angle_gamma 70.7230(10)
_cell_formula_units_Z 1
_cell_length_a 9.5545(12)
_cell_length_b 10.3457(13)
_cell_length_c 13.7876(17)
_cell_measurement_reflns_used 5785
_cell_measurement_temperature 100(2)
_cell_measurement_theta_max 27.70
_cell_measurement_theta_min 2.44
_cell_volume 1268.4(3)
_computing_cell_refinement 'SAINT (Bruker, 2007)'
_computing_data_collection 'APEX2 (Bruker, 2007)'
_computing_data_reduction 'SAINT (Bruker, 2007)'
_computing_molecular_graphics 'Yadokari-XG 2009 (Wakita, Nemoto et al., 2009)'
_computing_publication_material 'Yadokari-XG 2009 (Wakita, Nemoto et al., 2009)'
_computing_structure_refinement 'SHELXL97 (Sheldrick, 2008)'
_computing_structure_solution 'SHELXS97 (Sheldrick, 2008)'
_diffrn_ambient_temperature 100(2)
_diffrn_detector_area_resol_mean 8.333
_diffrn_measured_fraction_theta_full 0.963
_diffrn_measured_fraction_theta_max 0.963
_diffrn_measurement_device 'Bruker APEX-II CCD-detector'
_diffrn_measurement_method '\f and \w scans'
_diffrn_radiation_monochromator 'Bruker Helios multilayered confocal mirror'
_diffrn_radiation_source 'Bruker TXS fine-focus rotating anode'
_diffrn_radiation_type MoK\a
_diffrn_radiation_wavelength 0.71073
_diffrn_reflns_av_R_equivalents 0.0891
_diffrn_reflns_av_sigmaI/netI 0.1235
_diffrn_reflns_limit_h_max 12
_diffrn_reflns_limit_h_min -12
_diffrn_reflns_limit_k_max 13
_diffrn_reflns_limit_k_min -13
_diffrn_reflns_limit_l_max 17
_diffrn_reflns_limit_l_min -17
_diffrn_reflns_number 12527
_diffrn_reflns_theta_full 26.99
_diffrn_reflns_theta_max 26.99
_diffrn_reflns_theta_min 1.50
_diffrn_standards_number none
_exptl_absorpt_coefficient_mu 1.090
_exptl_absorpt_correction_T_max 0.8124
_exptl_absorpt_correction_T_min 0.7369
_exptl_absorpt_correction_type numerical
_exptl_absorpt_process_details 'SADABS; Sheldrick, 1996'
_exptl_crystal_colour colorless
_exptl_crystal_density_diffrn 1.492
_exptl_crystal_density_method 'not measured'
_exptl_crystal_description block
_exptl_crystal_F_000 593
_exptl_crystal_size_max 0.30
_exptl_crystal_size_mid 0.20
_exptl_crystal_size_min 0.20
_refine_diff_density_max 1.708
_refine_diff_density_min -1.200
_refine_diff_density_rms 0.128
_refine_ls_extinction_method none
_refine_ls_goodness_of_fit_ref 1.086
_refine_ls_hydrogen_treatment mixed
_refine_ls_matrix_type full
_refine_ls_number_parameters 419
_refine_ls_number_reflns 5347
_refine_ls_number_restraints 0
_refine_ls_restrained_S_all 1.086
_refine_ls_R_factor_all 0.1293
_refine_ls_R_factor_gt 0.0788
_refine_ls_shift/su_max 0.000
_refine_ls_shift/su_mean 0.000
_refine_ls_structure_factor_coef Fsqd
_refine_ls_weighting_details 'calc w=1/[\s^2^(Fo^2^)+(0.0328P)^2^+6.5379P] where P=(Fo^2^+2Fc^2^)/3'
_refine_ls_weighting_scheme calc
_refine_ls_wR_factor_gt 0.1565
_refine_ls_wR_factor_ref 0.1709
_reflns_number_gt 3922
_reflns_number_total 5347
_reflns_threshold_expression >2sigma(I)
_cod_data_source_file c2ce25358e.txt
_cod_data_source_block p-1b
_cod_depositor_comments
;
The following automatic conversions were performed:

'_symmetry_cell_setting' value 'Triclinic' changed to 'triclinic'
according to /home/saulius/struct/CIF-dictionaries/cif_core.dic
dictionary named 'cif_core.dic' version 2.4.1 from 2010-06-29.

Automatic conversion script
Id: cif_fix_values 1715 2011-07-08 13:25:40Z adriana 
;
_cod_original_sg_symbol_H-M 'P-1 '
_cod_database_code 7208018

loop_
_symmetry_equiv_pos_as_xyz
'x, y, z'
'-x, -y, -z'

loop_
_atom_site_label
_atom_site_type_symbol
_atom_site_fract_x
_atom_site_fract_y
_atom_site_fract_z
_atom_site_U_iso_or_equiv
_atom_site_adp_type
_atom_site_occupancy
_atom_site_symmetry_multiplicity
_atom_site_calc_flag
_atom_site_refinement_flags
_atom_site_disorder_assembly
_atom_site_disorder_group
Zn1 Zn 0.23805(6) 0.44403(6) 0.13999(5) 0.02064(19) Uani 1 1 d . . .
O1 O 0.4237(4) 0.3260(4) 0.1911(3) 0.0218(8) Uani 1 1 d . . .
C1 C 0.5362(5) 0.3676(5) 0.1693(3) 0.0148(10) Uani 1 1 d . . .
O2 O 0.5302(4) 0.4826(3) 0.1262(3) 0.0223(8) Uani 1 1 d . . .
C2 C 0.6830(5) 0.2659(5) 0.1981(3) 0.0135(9) Uani 1 1 d . A .
C3 C 0.8131(5) 0.3001(5) 0.1783(3) 0.0135(9) Uani 1 1 d . . .
H3 H 0.812(6) 0.384(5) 0.157(4) 0.012(12) Uiso 1 1 d . . .
O3 O 1.0741(3) 0.3681(3) 0.1639(3) 0.0163(7) Uani 1 1 d . . .
C4 C 1.0914(5) 0.2396(5) 0.1762(3) 0.0136(9) Uani 1 1 d . . .
O4 O 1.2106(4) 0.1442(4) 0.1694(3) 0.0220(8) Uani 1 1 d . . .
C5 C 0.9499(5) 0.2033(5) 0.2006(3) 0.0124(9) Uani 1 1 d . . .
C6 C 0.9542(6) 0.0708(5) 0.2427(3) 0.0147(10) Uani 1 1 d . . .
H6 H 1.049(6) 0.003(6) 0.255(4) 0.021(14) Uiso 1 1 d . . .
P1 P 0.82869(18) -0.12810(13) 0.32718(10) 0.0258(4) Uani 1 1 d . . .
O5 O 0.7162(8) -0.1002(7) 0.4226(5) 0.0219(16) Uani 0.50 1 d P A 1
O6 O 0.7044(8) -0.1577(7) 0.2590(6) 0.0191(15) Uani 0.50 1 d P A 1
C7 C 0.8234(5) 0.0381(5) 0.2659(3) 0.0153(10) Uani 1 1 d . A .
C8 C 0.6878(5) 0.1349(5) 0.2428(3) 0.0144(10) Uani 1 1 d . . .
H8 H 0.594(6) 0.110(5) 0.256(4) 0.014(13) Uiso 1 1 d . . .
C9 C 0.7783(18) -0.0970(16) 0.5145(12) 0.051(4) Uiso 0.50 1 d P A 1
C10 C 0.752(3) 0.059(3) 0.5234(19) 0.104(8) Uiso 0.50 1 d P A 1
C11 C 0.673(2) -0.1452(18) 0.5965(13) 0.047(5) Uiso 0.50 1 d P A 1
C12 C 0.6588(14) -0.2330(12) 0.2599(9) 0.025(2) Uiso 0.50 1 d P A 2
C13 C 0.709(2) -0.3892(18) 0.2790(13) 0.028(5) Uiso 0.50 1 d P A 1
C14 C 0.4831(18) -0.1762(16) 0.2539(11) 0.031(4) Uiso 0.50 1 d P A 2
O9 O 0.9642(11) -0.2249(9) 0.3317(7) 0.023(2) Uiso 0.50 1 d P A 1
N1 N 0.1542(4) 0.6465(4) 0.0879(3) 0.0125(8) Uani 1 1 d . . .
C19 C 0.2369(6) 0.7306(5) 0.0716(5) 0.0300(14) Uani 1 1 d . . .
H19 H 0.341(7) 0.690(6) 0.085(4) 0.025(15) Uiso 1 1 d . . .
C20 C 0.1806(6) 0.8688(5) 0.0388(5) 0.0317(15) Uani 1 1 d . . .
H20 H 0.247(7) 0.912(7) 0.023(5) 0.042(19) Uiso 1 1 d . . .
C21 C 0.0317(5) 0.9258(4) 0.0191(3) 0.0135(9) Uani 1 1 d . . .
C22 C -0.0535(5) 0.8388(5) 0.0373(4) 0.0175(10) Uani 1 1 d . . .
H22 H -0.158(6) 0.866(5) 0.025(4) 0.019(14) Uiso 1 1 d . . .
C23 C 0.0093(5) 0.7012(5) 0.0699(4) 0.0168(10) Uani 1 1 d . . .
H23 H -0.048(6) 0.642(5) 0.083(4) 0.014(13) Uiso 1 1 d . . .
O11 O 0.2992(4) 0.3885(4) -0.0074(3) 0.0217(8) Uani 1 1 d . . .
O12 O 0.1830(6) 0.5200(5) 0.2873(4) 0.0523(13) Uani 1 1 d . . .
H2 H 0.350(6) 0.317(6) -0.004(4) 0.016(16) Uiso 1 1 d . . .
H2A H 0.344(6) 0.438(6) -0.039(4) 0.018(14) Uiso 1 1 d . . .
O15 O 0.088(3) 0.503(2) 0.341(2) 0.035(10) Uani 0.165(16) 1 d P . .
H2B H 0.401(8) 0.127(7) 0.086(5) 0.03(2) Uiso 1 1 d . . .
H2C H 0.481(14) 0.066(10) 0.008(10) 0.12(5) Uiso 1 1 d . . .
O14 O 0.4614(5) 0.1180(4) 0.0468(4) 0.0306(10) Uani 1 1 d . . .
O16 O 0.003(3) 0.525(3) 0.4681(19) 0.075(10) Uani 0.251(16) 1 d P . .
O7 O 0.9717(8) -0.2403(7) 0.2931(6) 0.0147(16) Uani 0.50 1 d P A 2
C15 C 0.7201(18) -0.1436(15) 0.5990(11) 0.032(3) Uiso 0.50 1 d P A 2
C16 C 0.9857(14) -0.2868(12) 0.5600(9) 0.032(3) Uiso 0.50 1 d P A 2
C17 C 0.8319(12) -0.2152(10) 0.5244(8) 0.021(2) Uiso 0.50 1 d P A 2
C18 C 0.6146(13) -0.2497(11) 0.2977(9) 0.022(2) Uiso 0.50 1 d P A 1
O8 O 0.6894(8) -0.1541(6) 0.3309(5) 0.0156(14) Uani 0.50 1 d P A 2
O10 O 0.8453(8) -0.1084(7) 0.4425(5) 0.0180(15) Uani 0.50 1 d P A 2
N2 N 0.6116(10) 0.3784(10) 0.4930(7) 0.027(2) Uani 0.50 1 d P B 3
O13 O 0.3896(13) 0.4672(13) 0.4279(8) 0.039(3) Uani 0.50 1 d P C 2
C24 C 0.5075(14) 0.3750(14) 0.4387(9) 0.034(3) Uani 0.50 1 d P C 2
C25 C 0.594(2) 0.497(2) 0.5424(14) 0.045(5) Uani 0.50 1 d P B 3
H31 H 0.6028 0.4692 0.6115 0.067 Uiso 0.50 1 calc PR B 3
H32 H 0.4974 0.5630 0.5327 0.067 Uiso 0.50 1 calc PR B 3
H33 H 0.6693 0.5378 0.5159 0.067 Uiso 0.50 1 calc PR B 3
C26 C 0.7556(14) 0.2700(15) 0.4972(11) 0.045(3) Uani 0.50 1 d P B 3
H26 H 0.7513 0.1915 0.4696 0.08(6) Uiso 0.50 1 calc PR B 3
H26A H 0.7791 0.2438 0.5644 0.07(5) Uiso 0.50 1 calc PR B 3
H26B H 0.8310 0.3036 0.4602 0.23(16) Uiso 0.50 1 calc PR B 3
C27 C 0.4883(19) -0.2058(17) 0.2368(12) 0.036(4) Uiso 0.50 1 d P A 1
C28 C 0.719(2) -0.3935(19) 0.3000(14) 0.034(5) Uiso 0.50 1 d P A 2

loop_
_atom_site_aniso_label
_atom_site_aniso_U_11
_atom_site_aniso_U_22
_atom_site_aniso_U_33
_atom_site_aniso_U_23
_atom_site_aniso_U_13
_atom_site_aniso_U_12
Zn1 0.0064(3) 0.0117(3) 0.0420(4) 0.0056(2) -0.0087(3) -0.0017(2)
O1 0.0086(17) 0.032(2) 0.0246(19) 0.0068(15) -0.0058(15) -0.0090(15)
C1 0.013(2) 0.021(2) 0.009(2) -0.0024(18) -0.0013(19) -0.003(2)
O2 0.0087(17) 0.0206(17) 0.033(2) 0.0059(15) -0.0039(16) -0.0022(14)
C2 0.011(2) 0.017(2) 0.011(2) 0.0001(17) -0.0039(19) -0.0033(19)
C3 0.012(2) 0.013(2) 0.013(2) -0.0010(17) 0.0000(19) -0.0019(19)
O3 0.0049(15) 0.0172(16) 0.0254(19) 0.0002(13) -0.0009(14) -0.0027(14)
C4 0.014(2) 0.021(2) 0.006(2) -0.0012(17) -0.0022(18) -0.005(2)
O4 0.0073(17) 0.0219(18) 0.029(2) 0.0001(15) 0.0009(15) 0.0034(15)
C5 0.008(2) 0.016(2) 0.011(2) -0.0029(17) -0.0014(18) -0.0017(19)
C6 0.014(2) 0.014(2) 0.013(2) -0.0037(17) -0.002(2) 0.001(2)
P1 0.0381(9) 0.0150(6) 0.0215(7) -0.0027(5) 0.0118(7) -0.0096(6)
O5 0.027(4) 0.024(4) 0.019(4) 0.004(3) -0.009(3) -0.013(3)
O6 0.022(4) 0.020(4) 0.018(4) 0.003(3) -0.003(3) -0.012(3)
C7 0.018(3) 0.012(2) 0.014(2) -0.0010(17) 0.001(2) -0.003(2)
C8 0.011(2) 0.020(2) 0.012(2) -0.0039(18) 0.0031(19) -0.006(2)
N1 0.0075(19) 0.0127(18) 0.015(2) -0.0027(15) -0.0027(16) 0.0007(16)
C19 0.009(2) 0.017(3) 0.062(4) 0.003(3) -0.015(3) -0.001(2)
C20 0.011(3) 0.016(3) 0.068(5) 0.006(3) -0.016(3) -0.005(2)
C21 0.008(2) 0.014(2) 0.016(2) -0.0048(18) -0.0012(19) 0.0017(19)
C22 0.007(2) 0.018(2) 0.024(3) 0.0015(19) -0.003(2) 0.0008(19)
C23 0.009(2) 0.019(2) 0.021(3) 0.0011(19) -0.002(2) -0.004(2)
O11 0.016(2) 0.0169(19) 0.029(2) 0.0057(16) -0.0032(17) -0.0041(17)
O12 0.062(4) 0.052(3) 0.041(3) -0.004(2) -0.013(3) -0.013(3)
O15 0.017(14) 0.020(13) 0.048(18) 0.009(11) 0.011(12) 0.013(10)
O14 0.020(2) 0.020(2) 0.048(3) -0.0125(19) 0.009(2) -0.0022(18)
O16 0.069(16) 0.062(16) 0.08(2) 0.041(12) -0.010(14) -0.022(12)
O7 0.013(4) 0.020(4) 0.004(4) 0.002(3) 0.000(3) 0.002(3)
O8 0.015(4) 0.014(3) 0.016(4) -0.001(3) -0.003(3) -0.003(3)
O10 0.023(4) 0.018(3) 0.013(3) 0.003(3) -0.002(3) -0.008(3)
N2 0.021(5) 0.041(5) 0.018(5) -0.003(4) -0.002(4) -0.008(4)
O13 0.026(6) 0.052(7) 0.036(7) -0.009(5) -0.020(5) -0.002(5)
C24 0.029(7) 0.053(8) 0.024(6) 0.002(5) -0.008(5) -0.021(6)
C25 0.047(10) 0.059(12) 0.041(11) 0.004(8) -0.022(8) -0.029(9)
C26 0.020(6) 0.056(9) 0.047(8) 0.003(7) -0.011(6) 0.002(6)

loop_
_atom_type_symbol
_atom_type_description
_atom_type_scat_dispersion_real
_atom_type_scat_dispersion_imag
_atom_type_scat_source
C C 0.0033 0.0016 'International Tables Vol C Tables 4.2.6.8 and 6.1.1.4'
H H 0.0000 0.0000 'International Tables Vol C Tables 4.2.6.8 and 6.1.1.4'
O O 0.0106 0.0060 'International Tables Vol C Tables 4.2.6.8 and 6.1.1.4'
N N 0.0061 0.0033 'International Tables Vol C Tables 4.2.6.8 and 6.1.1.4'
P P 0.1023 0.0942 'International Tables Vol C Tables 4.2.6.8 and 6.1.1.4'
Zn Zn 0.2839 1.4301 'International Tables Vol C Tables 4.2.6.8 and 6.1.1.4'

loop_
_geom_angle_atom_site_label_1
_geom_angle_atom_site_label_2
_geom_angle_atom_site_label_3
_geom_angle
_geom_angle_site_symmetry_1
_geom_angle_site_symmetry_3
O1 Zn1 O3 115.38(13) . 1_455
O1 Zn1 N1 135.61(15) . .
O3 Zn1 N1 107.83(14) 1_455 .
O1 Zn1 O11 95.00(16) . .
O3 Zn1 O11 94.91(15) 1_455 .
N1 Zn1 O11 90.87(15) . .
O1 Zn1 O12 85.56(18) . .
O3 Zn1 O12 90.13(18) 1_455 .
N1 Zn1 O12 84.67(17) . .
O11 Zn1 O12 174.10(17) . .
C1 O1 Zn1 116.8(3) . .
O2 C1 O1 123.8(4) . .
O2 C1 C2 120.4(4) . .
O1 C1 C2 115.7(4) . .
C3 C2 C8 119.8(4) . .
C3 C2 C1 120.8(4) . .
C8 C2 C1 119.3(4) . .
C2 C3 C5 120.6(4) . .
C4 O3 Zn1 123.8(3) . 1_655
O4 C4 O3 126.8(4) . .
O4 C4 C5 118.2(4) . .
O3 C4 C5 115.0(4) . .
C3 C5 C6 119.1(4) . .
C3 C5 C4 120.4(4) . .
C6 C5 C4 120.4(4) . .
C7 C6 C5 120.2(4) . .
O9 P1 O8 125.9(5) . .
O9 P1 O7 21.3(4) . .
O8 P1 O7 118.1(4) . .
O9 P1 O5 121.0(5) . .
O8 P1 O5 60.8(4) . .
O7 P1 O5 138.4(4) . .
O9 P1 O10 85.8(5) . .
O8 P1 O10 104.9(4) . .
O7 P1 O10 107.1(4) . .
O5 P1 O10 45.9(3) . .
O9 P1 O6 116.8(5) . .
O8 P1 O6 34.8(3) . .
O7 P1 O6 99.0(4) . .
O5 P1 O6 94.6(4) . .
O10 P1 O6 139.7(4) . .
O9 P1 C7 116.7(4) . .
O8 P1 C7 113.0(3) . .
O7 P1 C7 110.9(3) . .
O5 P1 C7 105.9(3) . .
O10 P1 C7 101.0(3) . .
O6 P1 C7 97.6(3) . .
C9 O5 P1 117.2(8) . .
C18 O6 P1 123.0(6) . .
C6 C7 C8 120.2(4) . .
C6 C7 P1 120.0(4) . .
C8 C7 P1 119.9(4) . .
C7 C8 C2 119.9(4) . .
O5 C9 C11 103.7(12) . .
O5 C9 C10 106.1(14) . .
C11 C9 C10 106.6(15) . .
O8 C12 C14 105.4(10) . .
O8 C12 C28 108.1(10) . .
C14 C12 C28 113.2(12) . .
C19 N1 C23 117.4(4) . .
C19 N1 Zn1 122.5(3) . .
C23 N1 Zn1 120.1(3) . .
N1 C19 C20 123.1(5) . .
C19 C20 C21 119.9(5) . .
C22 C21 C20 116.7(4) . .
C22 C21 C21 122.0(5) . 2_575
C20 C21 C21 121.3(5) . 2_575
C21 C22 C23 120.7(4) . .
N1 C23 C22 122.2(4) . .
O15 O12 Zn1 123.4(16) . .
C15 C17 O10 106.6(9) . .
C15 C17 C16 114.5(10) . .
O10 C17 C16 107.5(8) . .
C27 C18 C13 109.4(12) . .
C27 C18 O6 105.1(10) . .
C13 C18 O6 105.9(11) . .
P1 O8 C12 122.5(7) . .
C17 O10 P1 120.5(6) . .
C25 N2 C26 116.4(12) . .

loop_
_geom_bond_atom_site_label_1
_geom_bond_atom_site_label_2
_geom_bond_distance
_geom_bond_site_symmetry_2
Zn1 O1 1.941(3) .
Zn1 O3 1.946(3) 1_455
Zn1 N1 2.035(4) .
Zn1 O11 2.151(4) .
Zn1 O12 2.223(5) .
O1 C1 1.272(6) .
C1 O2 1.237(5) .
C1 C2 1.508(6) .
C2 C3 1.386(6) .
C2 C8 1.393(6) .
C3 C5 1.398(6) .
O3 C4 1.272(5) .
O3 Zn1 1.946(3) 1_655
C4 O4 1.241(6) .
C4 C5 1.506(6) .
C5 C6 1.398(6) .
C6 C7 1.388(7) .
P1 O9 1.353(10) .
P1 O8 1.435(7) .
P1 O7 1.545(8) .
P1 O5 1.588(8) .
P1 O10 1.666(7) .
P1 O6 1.729(7) .
P1 C7 1.790(4) .
O5 C9 1.474(17) .
O6 C18 1.485(12) .
C7 C8 1.392(7) .
C9 C11 1.56(2) .
C9 C10 1.56(3) .
C12 O8 1.473(13) .
C12 C14 1.59(2) .
C12 C28 1.60(2) .
C13 C18 1.47(2) .
N1 C19 1.336(6) .
N1 C23 1.351(6) .
C19 C20 1.379(7) .
C20 C21 1.393(7) .
C21 C22 1.380(6) .
C21 C21 1.493(8) 2_575
C22 C23 1.380(6) .
O12 O15 1.15(2) .
O16 O16 0.95(4) 2_566
C15 C17 1.475(19) .
C16 C17 1.518(16) .
C17 O10 1.485(11) .
C18 C27 1.47(2) .
N2 C25 1.44(2) .
N2 C26 1.462(16) .
O13 C24 1.221(17) .
